data_7049893
loop_
_publ_author_name
'Tang, Yongxing'
'He, Chunlin'
'Imler, Gregory H.'
'Parrish, Damon A.'
'Shreeve, Jean'ne M.'

_publ_section_title
;
 Energetic furazan-triazole hybrid with dinitromethyl and nitramino
 groups: decreasing sensitivity via the formation of a planar anion.
;
_journal_issue 22
_journal_name_full 'Dalton transactions (Cambridge, England : 2003)'
_journal_page_first 7677
_journal_page_last 7684
_journal_paper_doi 10.1039/c9dt01514k
_journal_volume 48
_journal_year 2019
_chemical_formula_moiety 'C5 H N9 O7, 1.186(H4 N O), 0.814(H4 N)'
_chemical_formula_sum 'C5 H9 N11 O8.19'
_chemical_formula_weight 354.27
_space_group_crystal_system triclinic
_space_group_IT_number 2
_space_group_name_Hall '-P 1'
_space_group_name_H-M_alt 'P -1'
_symmetry_space_group_name_Hall '-P 1'
_symmetry_space_group_name_H-M 'P -1'
_atom_sites_solution_hydrogens mixed
_audit_creation_method SHELXL-2014/7
_audit_update_record
;
2019-02-08 deposited with the CCDC.    2019-04-30 downloaded from the CCDC.
;
_cell_angle_alpha 78.415(3)
_cell_angle_beta 82.415(3)
_cell_angle_gamma 87.929(3)
_cell_formula_units_Z 2
_cell_length_a 4.4903(5)
_cell_length_b 9.9764(10)
_cell_length_c 14.3321(14)
_cell_measurement_reflns_used 1465
_cell_measurement_temperature 150(2)
_cell_measurement_theta_max 25.133
_cell_measurement_theta_min 3.236
_cell_volume 623.42(11)
_computing_cell_refinement 'Bruker APEX3 v2015.5-2 (Bruker, 2015)'
_computing_data_collection 'Bruker APEX3 v2015.5-2 (Bruker, 2015)'
_computing_data_reduction
;
Bruker SAINT v8.34A (Bruker, 2013), Bruker XPREP v2014/2 (Bruker, 2014)
;
_computing_molecular_graphics 'Bruker SHELXTL v2014/7 (Bruker, 2014)'
_computing_publication_material 'Bruker SHELXTL v2014/7 (Bruker, 2014)'
_computing_structure_refinement 'SHELXL-2014/7 (Sheldrick, 2014)'
_computing_structure_solution 'Bruker SHELXTL v2014/7 (Bruker, 2014)'
_diffrn_ambient_temperature 150(2)
_diffrn_measured_fraction_theta_full 0.984
_diffrn_measured_fraction_theta_max 0.983
_diffrn_measurement_device_type 'Bruker SMART APEX II CCD'
_diffrn_measurement_method '\w scans'
_diffrn_radiation_monochromator graphite
_diffrn_radiation_source 'fine focus sealed tube'
_diffrn_radiation_type MoK\a
_diffrn_radiation_wavelength 0.71073
_diffrn_reflns_av_R_equivalents 0.0480
_diffrn_reflns_av_unetI/netI 0.0786
_diffrn_reflns_Laue_measured_fraction_full 0.984
_diffrn_reflns_Laue_measured_fraction_max 0.983
_diffrn_reflns_limit_h_max 5
_diffrn_reflns_limit_h_min -5
_diffrn_reflns_limit_k_max 12
_diffrn_reflns_limit_k_min -12
_diffrn_reflns_limit_l_max 17
_diffrn_reflns_limit_l_min -17
_diffrn_reflns_number 5428
_diffrn_reflns_point_group_measured_fraction_full 0.984
_diffrn_reflns_point_group_measured_fraction_max 0.983
_diffrn_reflns_theta_full 25.242
_diffrn_reflns_theta_max 25.431
_diffrn_reflns_theta_min 2.773
_exptl_absorpt_coefficient_mu 0.175
_exptl_absorpt_correction_T_max 0.7452
_exptl_absorpt_correction_T_min 0.6485
_exptl_absorpt_correction_type multi-scan
_exptl_absorpt_process_details 'SADABS v2014/5 (Bruker, 2008)'
_exptl_crystal_colour 'clear yellow'
_exptl_crystal_density_diffrn 1.887
_exptl_crystal_description plate
_exptl_crystal_F_000 363
_exptl_crystal_size_max 0.170
_exptl_crystal_size_mid 0.077
_exptl_crystal_size_min 0.010
_refine_diff_density_max 0.437
_refine_diff_density_min -0.569
_refine_diff_density_rms 0.067
_refine_ls_extinction_method none
_refine_ls_goodness_of_fit_ref 1.026
_refine_ls_hydrogen_treatment mixed
_refine_ls_matrix_type full
_refine_ls_number_parameters 257
_refine_ls_number_reflns 2271
_refine_ls_number_restraints 12
_refine_ls_restrained_S_all 1.023
_refine_ls_R_factor_all 0.1128
_refine_ls_R_factor_gt 0.0559
_refine_ls_shift/su_max 0.005
_refine_ls_shift/su_mean 0.000
_refine_ls_structure_factor_coef Fsqd
_refine_ls_weighting_details 'w=1/[\s^2^(Fo^2^)+(0.0713P)^2^+0.0902P] where P=(Fo^2^+2Fc^2^)/3'
_refine_ls_weighting_scheme calc
_refine_ls_wR_factor_gt 0.1219
_refine_ls_wR_factor_ref 0.1414
_reflns_Friedel_coverage 0.000
_reflns_number_gt 1376
_reflns_number_total 2271
_reflns_threshold_expression 'I > 2\s(I)'
_cod_data_source_file c9dt01514k2.cif
_cod_data_source_block shrv441
_cod_depositor_comments 'Adding full bibliography for 7049893--7049894.cif.'
_cod_database_code 7049893
_shelx_shelxl_version_number 2014/7
_shelx_space_group_comment
;
The symmetry employed for this shelxl refinement is uniquely defined
by the following loop, which should always be used as a source of
symmetry information in preference to the above space-group names.
They are only intended as comments.
;
_shelx_estimated_absorpt_t_min 0.971
_shelx_estimated_absorpt_t_max 0.998

loop_
_space_group_symop_operation_xyz
'x, y, z'
'-x, -y, -z'

loop_
_atom_site_label
_atom_site_type_symbol
_atom_site_fract_x
_atom_site_fract_y
_atom_site_fract_z
_atom_site_U_iso_or_equiv
_atom_site_adp_type
_atom_site_occupancy
_atom_site_site_symmetry_order
_atom_site_calc_flag
_atom_site_refinement_flags_posn
_atom_site_refinement_flags_adp
_atom_site_refinement_flags_occupancy
_atom_site_disorder_assembly
_atom_site_disorder_group
O1 O 0.2877(6) 0.0584(2) 0.08278(16) 0.0374(7) Uani 1 1 d . . . . .
O2 O -0.0809(6) 0.0041(3) 0.19793(18) 0.0472(9) Uani 1 1 d . . . . .
N3 N 0.1189(7) 0.0882(3) 0.1522(2) 0.0343(8) Uani 1 1 d . . . . .
N4 N 0.1330(7) 0.2011(3) 0.1847(2) 0.0361(9) Uani 1 1 d . . . . .
C5 C 0.3547(8) 0.2925(3) 0.1383(2) 0.0267(9) Uani 1 1 d . . . . .
N6 N 0.5567(7) 0.2876(3) 0.0638(2) 0.0316(8) Uani 1 1 d . . . . .
O7 O 0.7224(6) 0.4065(2) 0.05108(17) 0.0345(7) Uani 1 1 d . . . . .
N8 N 0.6175(7) 0.4831(3) 0.1183(2) 0.0293(8) Uani 1 1 d . . . . .
C9 C 0.3914(8) 0.4161(3) 0.1717(2) 0.0265(9) Uani 1 1 d . . . . .
C10 C 0.2194(8) 0.4717(3) 0.2497(2) 0.0232(8) Uani 1 1 d . . . . .
N11 N -0.0100(7) 0.4074(3) 0.3065(2) 0.0262(7) Uani 1 1 d . . . . .
N12 N -0.0987(6) 0.4961(3) 0.36467(18) 0.0235(7) Uani 1 1 d . . . . .
H12 H -0.2503 0.4827 0.4110 0.028 Uiso 1 1 calc R U . . .
C13 C 0.0762(8) 0.6080(3) 0.3423(2) 0.0221(8) Uani 1 1 d . . . . .
N14 N 0.2832(6) 0.5955(3) 0.26834(19) 0.0240(7) Uani 1 1 d . . . . .
C15 C 0.0435(7) 0.7200(3) 0.3942(2) 0.0208(8) Uani 1 1 d . . . . .
N16 N -0.1810(7) 0.7215(3) 0.4691(2) 0.0276(8) Uani 1 1 d . . . . .
O17 O -0.3650(5) 0.6231(2) 0.48998(16) 0.0296(7) Uani 1 1 d . . . . .
O18 O -0.2084(7) 0.8136(3) 0.5159(2) 0.0544(9) Uani 1 1 d . . . . .
N19 N 0.2477(7) 0.8294(3) 0.36947(19) 0.0263(7) Uani 1 1 d . . . . .
O20A O 0.218(2) 0.9280(8) 0.4114(4) 0.045(2) Uani 0.85(2) 1 d . . P A 1
O21A O 0.4601(19) 0.8258(6) 0.3058(4) 0.0326(16) Uani 0.85(2) 1 d . . P A 1
O20B O 0.333(9) 0.885(4) 0.432(2) 0.045(2) Uani 0.15(2) 1 d . . P A 2
O21B O 0.356(9) 0.854(4) 0.288(2) 0.0326(16) Uani 0.15(2) 1 d . . P A 2
N22A N 0.7300(12) 0.1325(10) 0.3796(4) 0.0337(10) Uani 0.186(10) 1 d D . P B 1
H22E H 0.8969 0.1833 0.3552 0.051 Uiso 0.186(10) 1 calc R U P B 1
H22F H 0.7847 0.0435 0.3990 0.051 Uiso 0.186(10) 1 calc R U P B 1
H22G H 0.6323 0.1646 0.4306 0.051 Uiso 0.186(10) 1 calc R U P B 1
O23 O 0.520(4) 0.1426(11) 0.3014(12) 0.053(7) Uani 0.186(10) 1 d D . P B 1
H23 H 0.4870(12) 0.2252(9) 0.2959(4) 0.079 Uiso 0.186(10) 1 d D U P B 1
N22B N 0.7336(10) 0.1207(4) 0.3628(3) 0.0337(10) Uani 0.814(10) 1 d D . P B 2
H22A H 0.715(5) 0.0708(17) 0.3173(10) 0.051 Uiso 0.814(10) 1 d D U P B 2
H22B H 0.548(2) 0.144(3) 0.389(2) 0.051 Uiso 0.814(10) 1 d D U P B 2
H22C H 0.893(4) 0.089(2) 0.3940(14) 0.051 Uiso 0.814(10) 1 d D U P B 2
H22D H 0.763(6) 0.2101(7) 0.3342(13) 0.051 Uiso 0.814(10) 1 d D U P B 2
O24 O 0.8898(9) 0.7555(6) 0.1076(3) 0.1176(19) Uani 1 1 d D . . . .
H24 H 1.0042(7) 0.8140(17) 0.1146(15) 0.176 Uiso 1 1 d D U . . .
N25 N 0.6015(5) 0.8000(3) 0.1140(2) 0.0497(11) Uani 1 1 d D . . . .
H25A H 0.4924 0.7475 0.1656 0.075 Uiso 1 1 calc R U . . .
H25B H 0.5235 0.7938 0.0596 0.075 Uiso 1 1 calc R U . . .
H25C H 0.5943 0.8887 0.1211 0.075 Uiso 1 1 calc R U . . .

loop_
_atom_site_aniso_label
_atom_site_aniso_U_11
_atom_site_aniso_U_22
_atom_site_aniso_U_33
_atom_site_aniso_U_23
_atom_site_aniso_U_13
_atom_site_aniso_U_12
O1 0.0546(18) 0.0231(14) 0.0321(13) -0.0128(11) 0.0162(14) -0.0057(12)
O2 0.065(2) 0.0346(16) 0.0405(15) -0.0184(13) 0.0232(15) -0.0337(15)
N3 0.049(2) 0.0233(17) 0.0296(16) -0.0118(14) 0.0097(16) -0.0107(15)
N4 0.047(2) 0.0229(17) 0.0379(17) -0.0180(14) 0.0185(16) -0.0183(15)
C5 0.030(2) 0.021(2) 0.0292(18) -0.0098(15) 0.0021(17) -0.0046(16)
N6 0.0357(19) 0.0247(17) 0.0330(16) -0.0088(13) 0.0087(15) -0.0119(14)
O7 0.0370(16) 0.0264(14) 0.0385(14) -0.0107(11) 0.0108(13) -0.0129(12)
N8 0.0318(18) 0.0230(17) 0.0326(16) -0.0068(13) 0.0008(15) -0.0040(14)
C9 0.029(2) 0.0183(19) 0.0312(19) -0.0047(15) 0.0010(18) -0.0056(16)
C10 0.025(2) 0.0181(19) 0.0290(17) -0.0075(15) -0.0070(16) -0.0027(15)
N11 0.0289(17) 0.0198(16) 0.0315(15) -0.0098(13) -0.0016(14) -0.0051(13)
N12 0.0233(16) 0.0204(16) 0.0280(15) -0.0093(13) 0.0005(14) -0.0060(13)
C13 0.0216(19) 0.0180(18) 0.0268(17) -0.0043(14) -0.0039(16) -0.0020(15)
N14 0.0272(17) 0.0176(16) 0.0277(15) -0.0066(12) -0.0017(14) -0.0015(13)
C15 0.0189(18) 0.0187(19) 0.0262(17) -0.0053(14) -0.0047(16) -0.0046(15)
N16 0.0253(18) 0.0257(17) 0.0325(16) -0.0099(14) 0.0015(14) -0.0045(14)
O17 0.0271(15) 0.0252(14) 0.0349(14) -0.0059(11) 0.0041(12) -0.0098(12)
O18 0.056(2) 0.0487(19) 0.0620(18) -0.0391(15) 0.0283(16) -0.0211(15)
N19 0.0332(19) 0.0199(17) 0.0263(15) -0.0085(13) 0.0019(15) -0.0050(14)
O20A 0.057(4) 0.027(3) 0.051(3) -0.024(2) 0.017(3) -0.017(3)
O21A 0.033(3) 0.033(3) 0.033(2) -0.015(2) 0.011(2) -0.016(2)
O20B 0.057(4) 0.027(3) 0.051(3) -0.024(2) 0.017(3) -0.017(3)
O21B 0.033(3) 0.033(3) 0.033(2) -0.015(2) 0.011(2) -0.016(2)
N22A 0.042(2) 0.036(2) 0.0250(19) -0.0159(16) 0.0080(18) -0.0135(17)
O23 0.040(12) 0.052(11) 0.057(12) 0.008(8) -0.004(9) 0.017(8)
N22B 0.042(2) 0.036(2) 0.0250(19) -0.0159(16) 0.0080(18) -0.0135(17)
O24 0.044(2) 0.219(5) 0.072(3) 0.025(3) -0.011(2) -0.060(3)
N25 0.095(3) 0.0197(18) 0.0296(17) -0.0102(14) 0.0153(19) 0.0084(18)

loop_
_atom_type_symbol
_atom_type_description
_atom_type_scat_dispersion_real
_atom_type_scat_dispersion_imag
_atom_type_scat_source
C C 0.0033 0.0016 'International Tables Vol C Tables 4.2.6.8 and 6.1.1.4'
N N 0.0061 0.0033 'International Tables Vol C Tables 4.2.6.8 and 6.1.1.4'
O O 0.0106 0.0060 'International Tables Vol C Tables 4.2.6.8 and 6.1.1.4'
H H 0.0000 0.0000 'International Tables Vol C Tables 4.2.6.8 and 6.1.1.4'

loop_
_geom_angle_atom_site_label_1
_geom_angle_atom_site_label_2
_geom_angle_atom_site_label_3
_geom_angle
O1 N3 O2 119.6(3)
O1 N3 N4 124.9(3)
O2 N3 N4 115.4(2)
N3 N4 C5 116.7(3)
N6 C5 N4 130.9(3)
N6 C5 C9 109.1(3)
N4 C5 C9 120.0(3)
C5 N6 O7 104.9(2)
N8 O7 N6 111.1(2)
C9 N8 O7 106.2(3)
N8 C9 C5 108.6(3)
N8 C9 C10 120.7(3)
C5 C9 C10 130.7(3)
N11 C10 N14 115.0(3)
N11 C10 C9 123.1(3)
N14 C10 C9 121.9(3)
C10 N11 N12 102.2(3)
C13 N12 N11 110.9(2)
C13 N12 H12 124.5
N11 N12 H12 124.5
N14 C13 N12 109.0(3)
N14 C13 C15 127.0(3)
N12 C13 C15 124.1(3)
C13 N14 C10 102.9(3)
N16 C15 N19 118.2(3)
N16 C15 C13 121.5(3)
N19 C15 C13 120.3(3)
O18 N16 O17 119.8(3)
O18 N16 C15 122.7(3)
O17 N16 C15 117.6(2)
O21A N19 O20A 120.1(3)
O21B N19 O20B 123(2)
O21B N19 C15 115.4(16)
O21A N19 C15 118.9(3)
O20A N19 C15 121.0(3)
O20B N19 C15 121.4(13)
O23 N22A H22E 109.5
O23 N22A H22F 109.5
H22E N22A H22F 109.5
O23 N22A H22G 109.5
H22E N22A H22G 109.5
H22F N22A H22G 109.5
N22A O23 H23 95.7(15)
H22A N22B H22B 109.49(18)
H22A N22B H22C 109.48(18)
H22B N22B H22C 128(2)
H22A N22B H22D 109.48(18)
H22B N22B H22D 89(3)
H22C N22B H22D 109.48(18)
N25 O24 H24 111.5(8)
O24 N25 H25A 109.5
O24 N25 H25B 109.5
H25A N25 H25B 109.5
O24 N25 H25C 109.5
H25A N25 H25C 109.5
H25B N25 H25C 109.5

loop_
_geom_bond_atom_site_label_1
_geom_bond_atom_site_label_2
_geom_bond_distance
O1 N3 1.247(3)
O2 N3 1.272(4)
N3 N4 1.309(4)
N4 C5 1.382(4)
C5 N6 1.314(4)
C5 C9 1.432(5)
N6 O7 1.391(4)
O7 N8 1.372(3)
N8 C9 1.305(4)
C9 C10 1.465(4)
C10 N11 1.323(4)
C10 N14 1.363(4)
N11 N12 1.349(3)
N12 C13 1.348(4)
N12 H12 0.8800
C13 N14 1.337(4)
C13 C15 1.455(4)
C15 N16 1.375(4)
C15 N19 1.410(4)
N16 O18 1.235(3)
N16 O17 1.269(3)
N19 O21B 1.19(3)
N19 O21A 1.235(5)
N19 O20A 1.246(5)
N19 O20B 1.25(3)
N22A O23 1.54(2)
N22A H22E 0.9100
N22A H22F 0.9100
N22A H22G 0.9100
O23 H23 0.821(9)
N22B H22A 0.9099(11)
N22B H22B 0.9099(11)
N22B H22C 0.9100(11)
N22B H22D 0.9100(11)
O24 N25 1.351(5)
O24 H24 0.821(9)
N25 H25A 0.9100
N25 H25B 0.9100
N25 H25C 0.9100

loop_
_geom_hbond_atom_site_label_D
_geom_hbond_atom_site_label_H
_geom_hbond_atom_site_label_A
_geom_hbond_distance_DH
_geom_hbond_distance_HA
_geom_hbond_distance_DA
_geom_hbond_angle_DHA
_geom_hbond_site_symmetry_A
N12 H12 O17 0.88 1.98 2.550(3) 120.8 .
N12 H12 O17 0.88 2.23 3.073(3) 159.0 2_466
N22A H22E N4 0.91 2.51 3.088(6) 122.0 1_655
N22A H22E N11 0.91 2.24 2.956(10) 135.0 1_655
N22A H22F O18 0.91 2.56 3.405(9) 155.5 1_645
N22A H22F O20A 0.91 2.23 2.956(13) 135.9 1_645
N22A H22G N16 0.91 2.68 3.535(8) 156.8 2_566
N22A H22G O18 0.91 1.98 2.706(7) 135.9 2_566
N22A H22G O20A 0.91 2.44 2.973(9) 117.7 2_666
N22B H22A O2 0.9099(11) 2.051(13) 2.853(5) 146.3(18) 1_655
N22B H22B O18 0.9099(11) 2.000(10) 2.877(5) 161(2) 2_566
N22B H22C O18 0.9100(11) 2.388(17) 3.088(5) 133.8(17) 2_666
N22B H22D N11 0.9100(11) 2.191(11) 3.038(5) 155(2) 1_655
O24 H24 O2 0.821(9) 2.430(14) 3.034(6) 131.2(9) 1_665
N25 H25A N14 0.91 2.05 2.943(4) 167.8 .
N25 H25A O21A 0.91 2.28 2.800(5) 115.6 .
N25 H25A O21B 0.91 2.23 2.73(3) 114.1 .
N25 H25B O1 0.91 2.34 2.877(4) 117.5 2_665
N25 H25B N6 0.91 2.16 3.030(4) 158.8 2_665
N25 H25C O1 0.91 2.17 2.876(4) 133.5 1_565
N25 H25C O2 0.91 2.39 3.046(4) 128.8 1_665

loop_
_geom_torsion_atom_site_label_1
_geom_torsion_atom_site_label_2
_geom_torsion_atom_site_label_3
_geom_torsion_atom_site_label_4
_geom_torsion
O1 N3 N4 C5 -0.6(6)
O2 N3 N4 C5 178.0(3)
N3 N4 C5 N6 1.5(6)
N3 N4 C5 C9 -177.8(4)
N4 C5 N6 O7 -178.7(4)
C9 C5 N6 O7 0.7(4)
C5 N6 O7 N8 -0.2(4)
N6 O7 N8 C9 -0.4(4)
O7 N8 C9 C5 0.9(4)
O7 N8 C9 C10 -178.2(3)
N6 C5 C9 N8 -1.1(5)
N4 C5 C9 N8 178.4(3)
N6 C5 C9 C10 177.8(4)
N4 C5 C9 C10 -2.7(7)
N8 C9 C10 N11 -179.4(4)
C5 C9 C10 N11 1.8(6)
N8 C9 C10 N14 1.4(6)
C5 C9 C10 N14 -177.4(4)
N14 C10 N11 N12 0.3(4)
C9 C10 N11 N12 -179.0(3)
C10 N11 N12 C13 -0.4(4)
N11 N12 C13 N14 0.3(4)
N11 N12 C13 C15 -177.9(3)
N12 C13 N14 C10 -0.2(4)
C15 C13 N14 C10 178.0(4)
N11 C10 N14 C13 -0.1(4)
C9 C10 N14 C13 179.2(3)
N14 C13 C15 N16 179.6(3)
N12 C13 C15 N16 -2.5(6)
N14 C13 C15 N19 -1.7(6)
N12 C13 C15 N19 176.2(3)
N19 C15 N16 O18 -0.7(5)
C13 C15 N16 O18 178.0(4)
N19 C15 N16 O17 179.3(3)
C13 C15 N16 O17 -2.0(5)
N16 C15 N19 O21B -152(2)
C13 C15 N19 O21B 29(2)
N16 C15 N19 O21A 176.1(6)
C13 C15 N19 O21A -2.6(7)
N16 C15 N19 O20A -3.3(8)
C13 C15 N19 O20A 178.0(7)
N16 C15 N19 O20B 36(3)
C13 C15 N19 O20B -143(3)
